data_7213369
loop_
_publ_author_name
'Derrer, Sam'
'Davies, John E.'
'Holmes, Andrew B.'

_publ_section_title
;
 Synthesis and conformational analysis of a type VIb \b-turn mimetic based
 on an eight-membered lactam
;
_journal_issue 17
_journal_name_full 'Journal of the Chemical Society, Perkin Transactions 1'
_journal_page_first 2957
_journal_paper_doi 10.1039/b003791p
_journal_year 2000
_chemical_formula_sum 'C11.5 H18.5 Cl1.5 N2 O4'
_chemical_formula_weight 301.96
_chemical_name_systematic
; 
 3(S)-(Acetyl-amino)-8(R)-carboxy-azacane-2-one methy ester 
;
_space_group_IT_number 4
_symmetry_cell_setting monoclinic
_symmetry_space_group_name_Hall 'P 2yb'
_symmetry_space_group_name_H-M 'P 1 21 1'
_atom_sites_solution_hydrogens geom
_atom_sites_solution_primary direct
_atom_sites_solution_secondary difmap
_audit_creation_method SHELXL
_cell_angle_alpha 90.00
_cell_angle_beta 90.93(2)
_cell_angle_gamma 90.00
_cell_formula_units_Z 4
_cell_length_a 7.955(2)
_cell_length_b 18.210(5)
_cell_length_c 10.141(2)
_cell_measurement_reflns_used 22
_cell_measurement_temperature 293(2)
_cell_measurement_theta_max 75
_cell_measurement_theta_min 15
_cell_volume 1468.8(6)
_computing_structure_refinement 'SHELXL-93 (Sheldrick, 1993)'
_computing_structure_solution 'SHELXS-86 (Sheldrick, 1990)'
_diffrn_ambient_temperature 293(2)
_diffrn_measurement_device AFC7R
_diffrn_measurement_method 'omega 2theta scans'
_diffrn_radiation_monochromator graphite
_diffrn_radiation_source 'fine-focus sealed tube'
_diffrn_radiation_type CuK\a
_diffrn_radiation_wavelength 1.54178
_diffrn_reflns_av_R_equivalents 0.0266
_diffrn_reflns_av_sigmaI/netI 0.0390
_diffrn_reflns_limit_h_max 8
_diffrn_reflns_limit_h_min -8
_diffrn_reflns_limit_k_max 20
_diffrn_reflns_limit_k_min -20
_diffrn_reflns_limit_l_max 11
_diffrn_reflns_limit_l_min -11
_diffrn_reflns_number 4894
_diffrn_reflns_theta_max 60.06
_diffrn_reflns_theta_min 4.36
_diffrn_standards_decay_% 0%
_diffrn_standards_interval_count 200
_diffrn_standards_number 3
_exptl_absorpt_coefficient_mu 3.259
_exptl_absorpt_correction_type none
_exptl_crystal_colour colourless
_exptl_crystal_density_diffrn 1.365
_exptl_crystal_F_000 636
_exptl_crystal_size_max 0.30
_exptl_crystal_size_mid 0.30
_exptl_crystal_size_min 0.25
_refine_diff_density_max 0.141
_refine_diff_density_min -0.173
_refine_diff_density_rms 0.038
_refine_ls_abs_structure_details 'Flack H D (1983), Acta Cryst. A39, 876-881'
_refine_ls_abs_structure_Flack 0.04(2)
_refine_ls_extinction_method none
_refine_ls_goodness_of_fit_all 1.039
_refine_ls_goodness_of_fit_obs 1.055
_refine_ls_matrix_type full
_refine_ls_number_parameters 372
_refine_ls_number_reflns 4375
_refine_ls_number_restraints 13
_refine_ls_restrained_S_all 1.039
_refine_ls_restrained_S_obs 1.056
_refine_ls_R_factor_all 0.0588
_refine_ls_R_factor_obs 0.0513
_refine_ls_shift/esd_max 0.029
_refine_ls_shift/esd_mean 0.004
_refine_ls_structure_factor_coef Fsqd
_refine_ls_weighting_details 'w=1/[\s^2^(Fo^2^)+(0.0838P)^2^+0.3875P] where P=(Fo^2^+2Fc^2^)/3'
_refine_ls_weighting_scheme calc
_refine_ls_wR_factor_all 0.1419
_refine_ls_wR_factor_obs 0.1344
_reflns_number_observed 3844
_reflns_number_total 4375
_reflns_observed_criterion >2sigma(I)
_cod_data_source_file b003791psup1.cif
_cod_data_source_block ah9605
_cod_depositor_comments
;
The following automatic conversions were performed:

'_symmetry_cell_setting' value 'Monoclinic' changed to 'monoclinic'
according to /home/saulius/struct/CIF-dictionaries/cif_core.dic
dictionary named 'cif_core.dic' version 2.4.2 from 2011-04-26.

Automatic conversion script
Id: cif_fix_values 1891 2012-01-12 08:04:46Z andrius 

The following automatic conversions were performed:

'_refine_ls_weighting_scheme' value 'calc
w=1/[\s^2^(Fo^2^)+(0.0838P)^2^+0.3875P] where P=(Fo^2^+2Fc^2^)/3' was
changed to 'calc'. New tag '_refine_ls_weighting_details' was
created. The value of the new tag was set to
'w=1/[\s^2^(Fo^2^)+(0.0838P)^2^+0.3875P] where P=(Fo^2^+2Fc^2^)/3'.

Automatic conversion script
Id: cif_fix_values 3143 2015-03-26 13:38:13Z robertas 
;
_cod_original_sg_symbol_H-M P2(1)
_cod_original_formula_sum 'C11.50 H18.50 Cl1.50 N2 O4'
_cod_database_code 7213369

loop_
_symmetry_equiv_pos_as_xyz
'x, y, z'
'-x, y+1/2, -z'

loop_
_atom_site_aniso_label
_atom_site_aniso_U_11
_atom_site_aniso_U_22
_atom_site_aniso_U_33
_atom_site_aniso_U_23
_atom_site_aniso_U_13
_atom_site_aniso_U_12
C12 0.070(3) 0.078(3) 0.091(3) -0.009(3) 0.013(3) 0.001(2)
Cl1 0.130(4) 0.077(3) 0.097(3) -0.003(2) 0.003(3) -0.012(3)
Cl2 0.092(3) 0.120(5) 0.096(3) -0.022(3) 0.032(3) 0.008(3)
Cl3 0.065(4) 0.143(7) 0.174(6) 0.008(4) -0.015(3) 0.034(4)
C12' 0.070(3) 0.078(3) 0.091(3) -0.009(3) 0.013(3) 0.001(2)
Cl1' 0.125(5) 0.092(4) 0.145(6) -0.049(4) 0.058(5) -0.049(4)
Cl2' 0.178(9) 0.143(8) 0.164(8) -0.059(6) 0.116(7) -0.043(5)
Cl3' 0.079(3) 0.110(4) 0.116(3) -0.047(3) 0.034(3) -0.032(3)
O1 0.0420(13) 0.088(2) 0.0405(14) -0.0040(13) -0.0013(10) 0.0078(14)
N1 0.033(2) 0.075(2) 0.043(2) 0.001(2) -0.0017(12) 0.002(2)
C1 0.071(3) 0.059(3) 0.079(3) 0.010(2) 0.012(2) -0.002(2)
O2 0.067(2) 0.068(2) 0.118(3) 0.013(2) 0.030(2) 0.000(2)
N2 0.0313(15) 0.062(2) 0.044(2) 0.0077(14) 0.0038(12) 0.0065(14)
C2 0.037(2) 0.055(2) 0.038(2) 0.002(2) -0.0003(13) 0.003(2)
O3 0.086(2) 0.067(2) 0.045(2) 0.0065(13) -0.0011(14) -0.004(2)
C3 0.035(2) 0.059(2) 0.035(2) 0.002(2) -0.0002(13) 0.006(2)
O4 0.062(2) 0.060(2) 0.067(2) -0.0029(14) -0.0060(14) -0.0016(14)
C4 0.045(2) 0.062(2) 0.051(2) 0.005(2) -0.001(2) -0.002(2)
C5 0.063(3) 0.050(2) 0.073(3) 0.008(2) 0.010(2) 0.000(2)
C6 0.062(3) 0.051(2) 0.069(3) -0.008(2) 0.005(2) 0.005(2)
C7 0.052(2) 0.068(3) 0.058(2) 0.004(2) 0.011(2) 0.016(2)
C8 0.035(2) 0.066(2) 0.046(2) 0.000(2) 0.0065(15) 0.002(2)
C9 0.053(3) 0.071(3) 0.106(4) -0.002(3) 0.004(2) 0.012(2)
C10 0.034(2) 0.059(2) 0.050(2) 0.001(2) 0.010(2) 0.000(2)
C11 0.040(2) 0.065(3) 0.059(2) 0.002(2) 0.000(2) 0.000(2)
O1' 0.0413(13) 0.077(2) 0.0366(13) -0.0007(12) 0.0031(10) -0.0007(13)
N1' 0.035(2) 0.077(2) 0.045(2) -0.001(2) 0.0037(12) -0.003(2)
C1' 0.083(4) 0.066(3) 0.111(4) 0.015(3) -0.018(3) 0.005(3)
N2' 0.035(2) 0.060(2) 0.0400(15) 0.0052(14) -0.0030(12) -0.0050(14)
O2' 0.072(2) 0.058(2) 0.084(2) 0.016(2) -0.014(2) 0.000(2)
C2' 0.037(2) 0.052(2) 0.044(2) 0.002(2) 0.0009(14) -0.001(2)
O3' 0.096(3) 0.094(2) 0.046(2) 0.013(2) -0.008(2) -0.006(2)
C3' 0.036(2) 0.051(2) 0.035(2) 0.002(2) 0.0034(13) -0.002(2)
O4' 0.063(2) 0.070(2) 0.084(2) -0.001(2) 0.003(2) 0.003(2)
C4' 0.050(2) 0.053(2) 0.048(2) 0.001(2) 0.008(2) 0.002(2)
C5' 0.065(3) 0.052(2) 0.066(3) 0.003(2) 0.006(2) -0.004(2)
C6' 0.067(3) 0.061(3) 0.065(3) -0.014(2) -0.001(2) -0.011(2)
C7' 0.054(2) 0.077(3) 0.059(3) -0.001(2) -0.005(2) -0.022(2)
C8' 0.038(2) 0.081(3) 0.050(2) 0.001(2) -0.0046(15) -0.006(2)
C9' 0.050(2) 0.064(3) 0.091(3) -0.004(2) 0.009(2) -0.010(2)
C10' 0.046(2) 0.075(3) 0.054(2) 0.002(2) -0.017(2) 0.001(2)
C11' 0.042(2) 0.051(2) 0.050(2) -0.004(2) 0.009(2) 0.004(2)

loop_
_atom_site_label
_atom_site_type_symbol
_atom_site_fract_x
_atom_site_fract_y
_atom_site_fract_z
_atom_site_U_iso_or_equiv
_atom_site_thermal_displace_type
_atom_site_occupancy
_atom_site_calc_flag
_atom_site_refinement_flags
_atom_site_disorder_group
C12 C 1.7654(6) 1.1304(3) 0.9907(6) 0.0794(14) Uani 0.47(2) d PD 1
H12A H 1.7602(6) 1.1721(3) 0.9296(6) 0.095 Uiso 0.47(2) calc PR 1
Cl1 Cl 1.6819(12) 1.0601(4) 0.8999(6) 0.101(2) Uani 0.47(2) d PD 1
Cl2 Cl 1.6449(12) 1.1577(6) 1.1157(9) 0.102(2) Uani 0.47(2) d PD 1
Cl3 Cl 1.9714(10) 1.1234(8) 1.0273(10) 0.127(3) Uani 0.47(2) d PD 1
C12' C 1.7654(6) 1.1304(3) 0.9907(6) 0.0794(14) Uani 0.53(2) d PD 2
H12B H 1.7120(14) 1.1638(5) 0.9269(13) 0.095 Uiso 0.53(2) calc PR 2
Cl1' Cl 1.7469(14) 1.0361(5) 0.9477(13) 0.120(4) Uani 0.53(2) d PD 2
Cl2' Cl 1.6761(19) 1.1348(8) 1.1547(15) 0.160(5) Uani 0.53(2) d PD 2
Cl3' Cl 1.9803(8) 1.1451(5) 1.0130(7) 0.101(2) Uani 0.53(2) d PD 2
O1 O 0.2630(3) 0.8493(2) -0.0479(2) 0.0568(7) Uani 1 d . .
N1 N 0.0729(4) 0.8629(2) 0.1105(3) 0.0506(7) Uani 1 d . .
H1A H -0.0027(4) 0.8584(2) 0.0494(3) 0.061 Uiso 1 calc R .
C1 C 0.0917(6) 0.6878(3) 0.3781(5) 0.0695(12) Uani 1 d . .
H1B H 0.0646(6) 0.6424(3) 0.3344(5) 0.104 Uiso 1 calc R .
H1C H 0.0327(6) 0.6905(3) 0.4597(5) 0.104 Uiso 1 calc R .
H1D H 0.2106(6) 0.6899(3) 0.3955(5) 0.104 Uiso 1 calc R .
O2 O 0.4151(4) 0.7261(2) 0.2371(4) 0.0837(10) Uani 1 d . .
N2 N 0.5175(3) 0.8250(2) 0.1363(3) 0.0459(7) Uani 1 d . .
H2A H 0.5991(3) 0.8436(2) 0.0928(3) 0.055 Uiso 1 calc R .
C2 C 0.2310(4) 0.8590(2) 0.0695(3) 0.0435(8) Uani 1 d . .
O3 O 0.1319(4) 0.8287(2) 0.4470(3) 0.0660(8) Uani 1 d . .
C3 C 0.3748(4) 0.8709(2) 0.1682(3) 0.0432(8) Uani 1 d . .
H3A H 0.3366(4) 0.8589(2) 0.2571(3) 0.052 Uiso 1 calc R .
O4 O 0.0426(4) 0.7486(2) 0.2948(3) 0.0634(8) Uani 1 d . .
C4 C 0.4272(5) 0.9516(2) 0.1635(4) 0.0527(9) Uani 1 d . .
H4A H 0.5182(5) 0.9595(2) 0.2267(4) 0.063 Uiso 1 calc R .
H4B H 0.4697(5) 0.9624(2) 0.0765(4) 0.063 Uiso 1 calc R .
C5 C 0.2858(6) 1.0049(2) 0.1933(5) 0.0621(10) Uani 1 d . .
H5A H 0.2077(6) 1.0052(2) 0.1188(5) 0.075 Uiso 1 calc R .
H5B H 0.3330(6) 1.0538(2) 0.2010(5) 0.075 Uiso 1 calc R .
C6 C 0.1873(6) 0.9884(2) 0.3181(4) 0.0605(11) Uani 1 d . .
H6A H 0.2558(6) 0.9570(2) 0.3747(4) 0.073 Uiso 1 calc R .
H6B H 0.1702(6) 1.0342(2) 0.3649(4) 0.073 Uiso 1 calc R .
C7 C 0.0168(5) 0.9516(2) 0.2971(4) 0.0592(10) Uani 1 d . .
H7A H -0.0400(5) 0.9521(2) 0.3810(4) 0.071 Uiso 1 calc R .
H7B H -0.0485(5) 0.9825(2) 0.2374(4) 0.071 Uiso 1 calc R .
C8 C 0.0079(5) 0.8737(2) 0.2440(3) 0.0490(9) Uani 1 d . .
H8A H -0.1128(5) 0.8638(2) 0.2347(3) 0.059 Uiso 1 calc R .
C9 C 0.6771(6) 0.7125(3) 0.1282(6) 0.0765(14) Uani 1 d . .
H9A H 0.7494(6) 0.7440(3) 0.0787(6) 0.115 Uiso 1 calc R .
H9B H 0.6411(6) 0.6721(3) 0.0737(6) 0.115 Uiso 1 calc R .
H9C H 0.7371(6) 0.6941(3) 0.2041(6) 0.115 Uiso 1 calc R .
C10 C 0.0710(4) 0.8153(2) 0.3398(4) 0.0475(8) Uani 1 d . .
C11 C 0.5255(5) 0.7553(2) 0.1720(4) 0.0546(10) Uani 1 d . .
O1' O 0.7660(3) 0.8657(2) 0.9423(2) 0.0516(6) Uani 1 d . .
N1' N 0.5720(4) 0.8536(2) 0.7811(3) 0.0524(8) Uani 1 d . .
H1'A H 0.4978(4) 0.8541(2) 0.8418(3) 0.063 Uiso 1 calc R .
C1' C 0.5846(7) 1.0368(3) 0.5344(6) 0.087(2) Uani 1 d . .
H1'B H 0.5675(7) 1.0804(3) 0.5858(6) 0.130 Uiso 1 calc R .
H1'C H 0.5128(7) 1.0382(3) 0.4574(6) 0.130 Uiso 1 calc R .
H1'D H 0.6998(7) 1.0344(3) 0.5081(6) 0.130 Uiso 1 calc R .
N2' N 1.0119(4) 0.9019(2) 0.7622(3) 0.0450(7) Uani 1 d . .
H2'A H 1.0831(4) 0.8862(2) 0.8203(3) 0.054 Uiso 1 calc R .
O2' O 0.9399(4) 0.9954(2) 0.6281(3) 0.0712(9) Uani 1 d . .
C2' C 0.7312(4) 0.8594(2) 0.8227(3) 0.0444(8) Uani 1 d . .
O3' O 0.6084(5) 0.8992(2) 0.4449(3) 0.0788(9) Uani 1 d . .
C3' C 0.8734(4) 0.8543(2) 0.7237(3) 0.0406(7) Uani 1 d . .
H3'A H 0.8312(4) 0.8687(2) 0.6361(3) 0.049 Uiso 1 calc R .
O4' O 0.5449(4) 0.9732(2) 0.6121(3) 0.0724(9) Uani 1 d . .
C4' C 0.9327(5) 0.7756(2) 0.7200(4) 0.0504(9) Uani 1 d . .
H4'A H 1.0216(5) 0.7718(2) 0.6559(4) 0.061 Uiso 1 calc R .
H4'B H 0.9812(5) 0.7634(2) 0.8056(4) 0.061 Uiso 1 calc R .
C5' C 0.7999(6) 0.7191(2) 0.6860(4) 0.0611(11) Uani 1 d . .
H5'A H 0.7251(6) 0.7143(2) 0.7602(4) 0.073 Uiso 1 calc R .
H5'B H 0.8543(6) 0.6720(2) 0.6735(4) 0.073 Uiso 1 calc R .
C6' C 0.6934(6) 0.7372(3) 0.5609(4) 0.0643(11) Uani 1 d . .
H6'A H 0.7566(6) 0.7711(3) 0.5070(4) 0.077 Uiso 1 calc R .
H6'B H 0.6782(6) 0.6924(3) 0.5104(4) 0.077 Uiso 1 calc R .
C7' C 0.5203(5) 0.7705(3) 0.5852(4) 0.0634(11) Uani 1 d . .
H7'A H 0.4604(5) 0.7717(3) 0.5012(4) 0.076 Uiso 1 calc R .
H7'B H 0.4601(5) 0.7368(3) 0.6414(4) 0.076 Uiso 1 calc R .
C8' C 0.5063(5) 0.8466(2) 0.6462(4) 0.0562(10) Uani 1 d . .
H8'A H 0.3850(5) 0.8543(2) 0.6546(4) 0.067 Uiso 1 calc R .
C9' C 1.1840(6) 1.0104(3) 0.7627(5) 0.0683(12) Uani 1 d . .
H9'A H 1.2427(6) 0.9812(3) 0.8275(5) 0.102 Uiso 1 calc R .
H9'B H 1.1479(6) 1.0555(3) 0.8022(5) 0.102 Uiso 1 calc R .
H9'C H 1.2576(6) 1.0210(3) 0.6911(5) 0.102 Uiso 1 calc R .
C10' C 0.5617(5) 0.9079(3) 0.5558(4) 0.0585(10) Uani 1 d . .
C11' C 1.0341(5) 0.9689(2) 0.7119(4) 0.0478(9) Uani 1 d . .

loop_
_atom_type_symbol
_atom_type_description
_atom_type_scat_dispersion_real
_atom_type_scat_dispersion_imag
_atom_type_scat_source
C C 0.0181 0.0091 'International Tables Vol C Tables 4.2.6.8 and 6.1.1.4'
H H 0.0000 0.0000 'International Tables Vol C Tables 4.2.6.8 and 6.1.1.4'
N N 0.0311 0.0180 'International Tables Vol C Tables 4.2.6.8 and 6.1.1.4'
O O 0.0492 0.0322 'International Tables Vol C Tables 4.2.6.8 and 6.1.1.4'
Cl Cl 0.3639 0.7018 'International Tables Vol C Tables 4.2.6.8 and 6.1.1.4'

loop_
_geom_angle_atom_site_label_1
_geom_angle_atom_site_label_2
_geom_angle_atom_site_label_3
_geom_angle
Cl2 C12 Cl3 115.0(6)
Cl2 C12 Cl1 114.1(5)
Cl3 C12 Cl1 115.6(5)
Cl3' C12' Cl1' 104.9(4)
Cl3' C12' Cl2' 105.7(6)
Cl1' C12' Cl2' 103.5(7)
C2 N1 C8 129.9(3)
C11 N2 C3 121.8(3)
O1 C2 N1 121.2(3)
O1 C2 C3 119.4(3)
N1 C2 C3 119.3(3)
N2 C3 C2 110.7(3)
N2 C3 C4 109.5(3)
C2 C3 C4 108.6(3)
C10 O4 C1 117.5(3)
C5 C4 C3 113.8(3)
C4 C5 C6 115.5(4)
C7 C6 C5 115.9(4)
C8 C7 C6 119.7(3)
N1 C8 C10 112.2(3)
N1 C8 C7 115.8(3)
C10 C8 C7 114.5(3)
O3 C10 O4 124.3(4)
O3 C10 C8 123.9(4)
O4 C10 C8 111.8(3)
O2 C11 N2 122.2(4)
O2 C11 C9 121.0(4)
N2 C11 C9 116.8(4)
C2' N1' C8' 128.8(3)
C11' N2' C3' 123.2(3)
O1' C2' N1' 120.7(3)
O1' C2' C3' 119.4(3)
N1' C2' C3' 119.8(3)
N2' C3' C4' 109.7(3)
N2' C3' C2' 110.8(3)
C4' C3' C2' 108.0(3)
C10' O4' C1' 117.5(4)
C5' C4' C3' 115.8(3)
C4' C5' C6' 114.4(4)
C7' C6' C5' 115.7(4)
C8' C7' C6' 119.9(3)
N1' C8' C10' 113.5(3)
N1' C8' C7' 115.6(4)
C10' C8' C7' 113.6(3)
O3' C10' O4' 123.8(4)
O3' C10' C8' 124.5(4)
O4' C10' C8' 111.6(4)
O2' C11' N2' 122.8(4)
O2' C11' C9' 121.1(4)
N2' C11' C9' 116.0(4)

loop_
_geom_bond_atom_site_label_1
_geom_bond_atom_site_label_2
_geom_bond_distance
C12 Cl2 1.678(10)
C12 Cl3 1.679(8)
C12 Cl1 1.706(8)
C12' Cl3' 1.741(8)
C12' Cl1' 1.778(8)
C12' Cl2' 1.821(11)
O1 C2 1.234(4)
N1 C2 1.333(5)
N1 C8 1.470(5)
C1 O4 1.443(5)
O2 C11 1.229(5)
N2 C11 1.320(5)
N2 C3 1.451(5)
C2 C3 1.523(5)
O3 C10 1.208(5)
C3 C4 1.528(6)
O4 C10 1.316(5)
C4 C5 1.519(6)
C5 C6 1.530(6)
C6 C7 1.525(6)
C7 C8 1.520(6)
C8 C10 1.520(5)
C9 C11 1.509(6)
O1' C2' 1.245(4)
N1' C2' 1.332(5)
N1' C8' 1.462(5)
C1' O4' 1.439(6)
N2' C11' 1.336(5)
N2' C3' 1.450(5)
O2' C11' 1.223(5)
C2' C3' 1.527(5)
O3' C10' 1.201(5)
C3' C4' 1.510(5)
O4' C10' 1.327(6)
C4' C5' 1.510(6)
C5' C6' 1.550(6)
C6' C7' 1.528(6)
C7' C8' 1.523(7)
C8' C10' 1.514(6)
C9' C11' 1.495(6)
